data_8105503
loop_
_publ_author_name
'Ning, Xue-Jing'
'Yang, Xiao-Bin'
'Du, Jiang'

_publ_section_title
;
 Crystal structure of (1S)-N-(chloromethyl)-1-((4S,6aR,8aS,
 8bR,9aR)-4-methoxy-6a,8a-dimethyl-1,3,4,
 5,6,6a,6b,7,8,8a,9a,10,10a,10b-tetradecahydro-8bH-naphtho[2&#x2032;,1&#x2032;:4,5]
 indeno[1,2-b]oxiren-8b-yl)-N-methylethan-1-amine, C24H46ClNO5
;
_journal_issue 6
_journal_name_full 'Zeitschrift f\"ur Kristallographie - New Crystal Structures'
_journal_page_first 1493
_journal_page_last 1494
_journal_paper_doi 10.1515/ncrs-2020-0367
_journal_volume 235
_journal_year 2020
_chemical_absolute_configuration rm
_chemical_formula_moiety 'Cl, C24 H40 N O2, 3(H2 O)'
_chemical_formula_sum 'C24 H46 Cl N O5'
_chemical_formula_weight 464.07
_space_group_crystal_system orthorhombic
_space_group_IT_number 19
_space_group_name_Hall 'P 2ac 2ab'
_space_group_name_H-M_alt 'P 21 21 21'
_atom_sites_solution_hydrogens mixed
_atom_sites_solution_primary dual
_cell_angle_alpha 90
_cell_angle_beta 90
_cell_angle_gamma 90
_cell_formula_units_Z 4
_cell_length_a 7.5992(3)
_cell_length_b 9.6634(5)
_cell_length_c 34.7499(18)
_cell_measurement_reflns_used 2264
_cell_measurement_temperature 170
_cell_measurement_theta_max 26.187
_cell_measurement_theta_min 2.844
_cell_volume 2551.8(2)
_computing_cell_refinement 'SAINT V8.40A (?, 2016)'
_computing_data_reduction 'SAINT V8.40A (?, 2016)'
_computing_molecular_graphics 'Olex2 (Dolomanov et al., 2009)'
_computing_publication_material 'Olex2 (Dolomanov et al., 2009)'
_computing_structure_refinement 'ShelXL (Sheldrick, 2015)'
_computing_structure_solution 'ShelXT (Sheldrick, 2015)'
_diffrn_ambient_temperature 170.0
_diffrn_measured_fraction_theta_full 0.984
_diffrn_measured_fraction_theta_max 0.982
_diffrn_measurement_device_type 'D8 VENTURE'
_diffrn_measurement_method '\f and \w scans'
_diffrn_radiation_type MoK\a
_diffrn_radiation_wavelength 0.71073
_diffrn_reflns_av_R_equivalents 0.0487
_diffrn_reflns_av_unetI/netI 0.0567
_diffrn_reflns_Laue_measured_fraction_full 0.984
_diffrn_reflns_Laue_measured_fraction_max 0.982
_diffrn_reflns_limit_h_max 9
_diffrn_reflns_limit_h_min -8
_diffrn_reflns_limit_k_max 8
_diffrn_reflns_limit_k_min -12
_diffrn_reflns_limit_l_max 31
_diffrn_reflns_limit_l_min -43
_diffrn_reflns_number 16563
_diffrn_reflns_point_group_measured_fraction_full 0.986
_diffrn_reflns_point_group_measured_fraction_max 0.981
_diffrn_reflns_theta_full 25.242
_diffrn_reflns_theta_max 26.412
_diffrn_reflns_theta_min 2.187
_diffrn_standards_number 0
_exptl_absorpt_coefficient_mu 0.183
_exptl_absorpt_correction_T_max 0.7454
_exptl_absorpt_correction_T_min 0.5849
_exptl_absorpt_correction_type multi-scan
_exptl_absorpt_process_details
;SADABS-2016/2 (Bruker,2016/2) was used for absorption 
correction. wR2(int) was 0.0929 before and 0.0491 after 
correction. The Ratio of minimum to maximum transmission 
is 0.7847. The \l/2 correction factor is Not present.
;
_exptl_crystal_colour colourless
_exptl_crystal_colour_primary colourless
_exptl_crystal_density_diffrn 1.208
_exptl_crystal_description block
_exptl_crystal_F_000 1016
_exptl_crystal_size_max 0.15
_exptl_crystal_size_mid 0.12
_exptl_crystal_size_min 0.08
_refine_diff_density_max 0.361
_refine_diff_density_min -0.414
_refine_diff_density_rms 0.053
_refine_ls_abs_structure_details
;
 Flack x determined using 1297 quotients [(I+)-(I-)]/[(I+)+(I-)]
 (Parsons, Flack and Wagner, Acta Cryst. B69 (2013) 249-259).
;
_refine_ls_abs_structure_Flack 0.00(4)
_refine_ls_extinction_coef .
_refine_ls_extinction_method none
_refine_ls_goodness_of_fit_ref 1.060
_refine_ls_hydrogen_treatment constr
_refine_ls_matrix_type full
_refine_ls_number_parameters 295
_refine_ls_number_reflns 5154
_refine_ls_number_restraints 0
_refine_ls_restrained_S_all 1.060
_refine_ls_R_factor_all 0.0822
_refine_ls_R_factor_gt 0.0554
_refine_ls_shift/su_max 0.000
_refine_ls_shift/su_mean 0.000
_refine_ls_structure_factor_coef Fsqd
_refine_ls_weighting_details 'w=1/[\s^2^(Fo^2^)+(0.0638P)^2^+1.2099P] where P=(Fo^2^+2Fc^2^)/3'
_refine_ls_weighting_scheme calc
_refine_ls_wR_factor_gt 0.1306
_refine_ls_wR_factor_ref 0.1479
_reflns_Friedel_coverage 0.735
_reflns_Friedel_fraction_full 0.988
_reflns_Friedel_fraction_max 0.980
_reflns_number_gt 3926
_reflns_number_total 5154
_reflns_threshold_expression 'I > 2\s(I)'
_cod_data_source_file suppl_ncrs-2020-0367_suppl.cif
_cod_data_source_block hs6_0m
_cod_database_code 8105503
_shelx_space_group_comment
;
The symmetry employed for this shelxl refinement is uniquely defined
by the following loop, which should always be used as a source of
symmetry information in preference to the above space-group names.
They are only intended as comments.
;
_shelx_estimated_absorpt_t_max 0.986
_shelx_estimated_absorpt_t_min 0.973
_olex2_refinement_description
;
1. Fixed Uiso
 At 1.2 times of:
  All C(H) groups, All C(H,H) groups, All N(H) groups
 At 1.5 times of:
  All C(H,H,H) groups, All O(H,H) groups
2.a Free rotating group:
 O3(H3A,H3B), O4(H4C,H4D), O2(H2C,H2D)
2.b Ternary CH refined with riding coordinates:
 N1(H1), C14(H14), C8(H8), C9(H9), C16(H16), C20(H20), C3(H3)
2.c Secondary CH2 refined with riding coordinates:
 C4(H4A,H4B), C15(H15A,H15B), C12(H12A,H12B), C7(H7A,H7B), C11(H11A,H11B),
 C1(H1A,H1B), C2(H2A,H2B)
2.d Aromatic/amide H refined with riding coordinates:
 C6(H6)
2.e Idealised Me refined as rotating group:
 C19(H19A,H19B,H19C), C18(H18A,H18B,H18C), C21(H21A,H21B,H21C), C23(H23A,H23B,
 H23C), C24(H24A,H24B,H24C), C22(H22A,H22B,H22C)
;
_olex2_submission_special_instructions 'No special instructions were received'
_publcif_funding_html
;
;

loop_
_space_group_symop_operation_xyz
'x, y, z'
'-x+1/2, -y, z+1/2'
'-x, y+1/2, -z+1/2'
'x+1/2, -y+1/2, -z'

loop_
_atom_site_label
_atom_site_type_symbol
_atom_site_fract_x
_atom_site_fract_y
_atom_site_fract_z
_atom_site_U_iso_or_equiv
_atom_site_adp_type
_atom_site_occupancy
_atom_site_site_symmetry_order
_atom_site_calc_flag
_atom_site_refinement_flags_posn
_atom_site_refinement_flags_adp
_atom_site_refinement_flags_occupancy
_atom_site_disorder_assembly
_atom_site_disorder_group
C1 C 0.9835(5) 0.4613(4) 0.55299(12) 0.0295(9) Uani 1 1 d . . . . .
H1A H 1.091529 0.430545 0.539551 0.035 Uiso 1 1 calc R . . . .
H1B H 0.992044 0.562794 0.556494 0.035 Uiso 1 1 calc R . . . .
C2 C 0.9780(6) 0.3933(5) 0.59250(13) 0.0335(10) Uani 1 1 d . . . . .
H2A H 0.979351 0.291407 0.589574 0.040 Uiso 1 1 calc R . . . .
H2B H 1.083120 0.420734 0.607496 0.040 Uiso 1 1 calc R . . . .
C3 C 0.8123(6) 0.4373(5) 0.61382(12) 0.0337(10) Uani 1 1 d . . . . .
H3 H 0.814737 0.539799 0.617775 0.040 Uiso 1 1 calc R . . . .
C4 C 0.6492(5) 0.3990(5) 0.59047(12) 0.0313(10) Uani 1 1 d . . . . .
H4A H 0.639590 0.296913 0.589016 0.038 Uiso 1 1 calc R . . . .
H4B H 0.543126 0.434239 0.603799 0.038 Uiso 1 1 calc R . . . .
C5 C 0.6551(5) 0.4573(4) 0.55039(13) 0.0272(9) Uani 1 1 d . . . . .
C6 C 0.5187(5) 0.5277(4) 0.53617(12) 0.0297(9) Uani 1 1 d . . . . .
H6 H 0.420327 0.542167 0.552569 0.036 Uiso 1 1 calc R . . . .
C7 C 0.5093(5) 0.5859(4) 0.49610(12) 0.0286(9) Uani 1 1 d . . . . .
H7A H 0.520348 0.687880 0.497445 0.034 Uiso 1 1 calc R . . . .
H7B H 0.392584 0.564239 0.484989 0.034 Uiso 1 1 calc R . . . .
C8 C 0.6520(5) 0.5295(4) 0.46943(12) 0.0253(9) Uani 1 1 d . . . . .
H8 H 0.619957 0.433480 0.461275 0.030 Uiso 1 1 calc R . . . .
C9 C 0.8282(5) 0.5257(4) 0.49134(12) 0.0245(9) Uani 1 1 d . . . . .
H9 H 0.846753 0.621355 0.501544 0.029 Uiso 1 1 calc R . . . .
C10 C 0.8222(5) 0.4295(4) 0.52689(12) 0.0257(9) Uani 1 1 d . . . . .
C11 C 0.9865(5) 0.4955(5) 0.46491(12) 0.0314(10) Uani 1 1 d . . . . .
H11A H 1.096165 0.509565 0.479778 0.038 Uiso 1 1 calc R . . . .
H11B H 0.982258 0.397056 0.457089 0.038 Uiso 1 1 calc R . . . .
C12 C 0.9941(5) 0.5852(5) 0.42867(12) 0.0301(10) Uani 1 1 d . . . . .
H12A H 1.092234 0.554131 0.412053 0.036 Uiso 1 1 calc R . . . .
H12B H 1.015903 0.682818 0.435930 0.036 Uiso 1 1 calc R . . . .
C13 C 0.8203(5) 0.5745(4) 0.40656(12) 0.0260(9) Uani 1 1 d . . . . .
C14 C 0.6719(5) 0.6202(4) 0.43403(12) 0.0251(9) Uani 1 1 d . . . . .
H14 H 0.708351 0.713053 0.443922 0.030 Uiso 1 1 calc R . . . .
C15 C 0.5155(5) 0.6478(5) 0.40723(12) 0.0311(10) Uani 1 1 d . . . . .
H15A H 0.453464 0.561064 0.400506 0.037 Uiso 1 1 calc R . . . .
H15B H 0.430916 0.713382 0.418954 0.037 Uiso 1 1 calc R . . . .
C16 C 0.6046(6) 0.7101(5) 0.37271(14) 0.0337(10) Uani 1 1 d . . . . .
H16 H 0.538770 0.718908 0.347912 0.040 Uiso 1 1 calc R . . . .
C17 C 0.7927(5) 0.6722(4) 0.37225(13) 0.0299(9) Uani 1 1 d . . . . .
C18 C 0.7921(6) 0.4272(4) 0.39093(13) 0.0323(10) Uani 1 1 d . . . . .
H18A H 0.775174 0.363131 0.412471 0.049 Uiso 1 1 calc GR . . . .
H18B H 0.895395 0.398945 0.375995 0.049 Uiso 1 1 calc GR . . . .
H18C H 0.687715 0.425766 0.374370 0.049 Uiso 1 1 calc GR . . . .
C19 C 0.8245(5) 0.2757(4) 0.51543(13) 0.0291(9) Uani 1 1 d . . . . .
H19A H 0.797185 0.218740 0.537990 0.044 Uiso 1 1 calc GR . . . .
H19B H 0.941411 0.251183 0.505668 0.044 Uiso 1 1 calc GR . . . .
H19C H 0.736419 0.259212 0.495356 0.044 Uiso 1 1 calc GR . . . .
C20 C 0.9175(6) 0.6627(5) 0.33856(13) 0.0332(10) Uani 1 1 d . . . . .
H20 H 0.964004 0.565946 0.338241 0.040 Uiso 1 1 calc R . . . .
C21 C 1.0759(6) 0.7581(6) 0.34336(15) 0.0442(13) Uani 1 1 d . . . . .
H21A H 1.151473 0.751251 0.320591 0.066 Uiso 1 1 calc GR . . . .
H21B H 1.142635 0.730641 0.366244 0.066 Uiso 1 1 calc GR . . . .
H21C H 1.035303 0.853806 0.346323 0.066 Uiso 1 1 calc GR . . . .
C22 C 0.9252(7) 0.6175(7) 0.26821(15) 0.0592(17) Uani 1 1 d . . . . .
H22A H 1.044702 0.655225 0.266900 0.089 Uiso 1 1 calc GR . . . .
H22B H 0.864535 0.634435 0.243767 0.089 Uiso 1 1 calc GR . . . .
H22C H 0.930863 0.517648 0.273020 0.089 Uiso 1 1 calc GR . . . .
C23 C 0.7937(8) 0.8342(6) 0.29036(17) 0.0580(15) Uani 1 1 d . . . . .
H23A H 0.746446 0.881845 0.313012 0.087 Uiso 1 1 calc GR . . . .
H23B H 0.708495 0.839813 0.269247 0.087 Uiso 1 1 calc GR . . . .
H23C H 0.904166 0.878199 0.282513 0.087 Uiso 1 1 calc GR . . . .
C24 C 0.9151(8) 0.4202(8) 0.67892(16) 0.0645(18) Uani 1 1 d . . . . .
H24A H 1.035962 0.406843 0.669793 0.097 Uiso 1 1 calc GR . . . .
H24B H 0.898031 0.368940 0.702959 0.097 Uiso 1 1 calc GR . . . .
H24C H 0.894079 0.518930 0.683455 0.097 Uiso 1 1 calc GR . . . .
Cl1 Cl 0.46639(16) 0.55202(14) 0.28313(4) 0.0486(4) Uani 1 1 d . . . . .
N1 N 0.8270(5) 0.6860(4) 0.29999(11) 0.0394(9) Uani 1 1 d . . . . .
H1 H 0.709538 0.639726 0.301555 0.047 Uiso 1 1 calc R . . . .
O1 O 0.7388(4) 0.8122(3) 0.38271(9) 0.0350(7) Uani 1 1 d . . . . .
O2 O 0.3985(10) 0.3615(11) 0.6787(2) 0.140(3) Uani 1 1 d . . . . .
H2C H 0.399112 0.353521 0.703612 0.210 Uiso 1 1 d G . . . .
H2D H 0.501712 0.340087 0.669635 0.210 Uiso 1 1 d G . . . .
O3 O 0.7165(7) 0.0845(6) 0.65439(17) 0.103(2) Uani 1 1 d . . . . .
H3A H 0.671064 0.144882 0.670080 0.155 Uiso 1 1 d G . . . .
H3B H 0.794275 0.035038 0.666554 0.155 Uiso 1 1 d G . . . .
O4 O 0.2214(6) 0.1986(5) 0.73934(19) 0.0949(18) Uani 1 1 d . . . . .
H4C H 0.184391 0.257624 0.756404 0.142 Uiso 1 1 d G . . . .
H4D H 0.141026 0.136044 0.735452 0.142 Uiso 1 1 d G . . . .
O5 O 0.7937(4) 0.3702(4) 0.65035(9) 0.0456(9) Uani 1 1 d . . . . .

loop_
_atom_site_aniso_label
_atom_site_aniso_U_11
_atom_site_aniso_U_22
_atom_site_aniso_U_33
_atom_site_aniso_U_23
_atom_site_aniso_U_13
_atom_site_aniso_U_12
Cl1 0.0454(7) 0.0560(8) 0.0445(7) -0.0029(6) 0.0033(5) -0.0116(6)
O1 0.0407(17) 0.0272(16) 0.0370(19) -0.0004(14) 0.0024(13) 0.0003(13)
O5 0.0445(19) 0.059(2) 0.0332(18) 0.0084(17) -0.0043(15) -0.0039(16)
N1 0.037(2) 0.048(2) 0.033(2) -0.0006(19) 0.0013(17) -0.0066(18)
C14 0.0203(18) 0.023(2) 0.032(2) -0.0008(18) -0.0025(17) 0.0003(16)
C5 0.0229(19) 0.022(2) 0.036(2) -0.0054(19) 0.0009(16) -0.0022(16)
C8 0.0196(18) 0.023(2) 0.034(2) -0.0034(18) -0.0005(16) -0.0001(15)
C19 0.027(2) 0.024(2) 0.036(2) -0.0017(19) -0.0008(18) 0.0001(17)
C9 0.0203(18) 0.020(2) 0.033(2) -0.0048(17) -0.0001(16) 0.0007(15)
C10 0.0202(18) 0.022(2) 0.035(2) -0.0029(18) 0.0004(16) -0.0003(15)
C13 0.0214(19) 0.024(2) 0.033(2) -0.0009(19) 0.0017(16) -0.0011(16)
C4 0.028(2) 0.032(2) 0.035(3) 0.003(2) 0.0053(18) 0.0017(17)
C17 0.029(2) 0.029(2) 0.032(2) -0.005(2) 0.0006(17) -0.0008(17)
C15 0.025(2) 0.034(2) 0.035(2) -0.002(2) 0.0009(18) 0.0031(17)
C16 0.032(2) 0.035(3) 0.035(3) -0.004(2) -0.0029(18) 0.0043(18)
C6 0.0224(19) 0.032(2) 0.035(2) -0.0049(19) 0.0011(17) 0.0021(17)
C12 0.022(2) 0.033(2) 0.036(2) -0.001(2) 0.0024(17) 0.0003(16)
C7 0.021(2) 0.032(2) 0.033(2) -0.0023(19) 0.0009(16) 0.0035(16)
C18 0.034(2) 0.026(2) 0.037(3) -0.005(2) 0.0043(18) 0.0004(18)
C11 0.0176(19) 0.039(2) 0.038(3) 0.001(2) 0.0023(17) 0.0037(17)
C20 0.033(2) 0.035(3) 0.032(3) 0.003(2) -0.0014(18) -0.0009(18)
O3 0.085(4) 0.081(4) 0.144(5) 0.040(3) -0.069(4) -0.026(3)
C1 0.0223(19) 0.028(2) 0.038(2) -0.005(2) -0.0032(17) 0.0000(17)
C3 0.038(2) 0.035(2) 0.029(2) 0.002(2) 0.0009(18) 0.000(2)
C2 0.030(2) 0.035(2) 0.035(3) 0.001(2) -0.0074(19) 0.0012(18)
O4 0.056(3) 0.071(3) 0.158(6) -0.025(3) -0.011(3) -0.002(2)
C21 0.035(3) 0.053(3) 0.045(3) 0.006(3) 0.001(2) -0.010(2)
C23 0.056(3) 0.062(4) 0.056(4) 0.020(3) -0.006(3) -0.005(3)
C24 0.055(3) 0.099(6) 0.039(3) 0.004(3) -0.011(2) -0.002(3)
C22 0.048(3) 0.092(5) 0.038(3) -0.022(3) 0.013(2) -0.017(3)
O2 0.138(6) 0.160(7) 0.121(5) -0.018(6) 0.017(5) 0.040(5)

loop_
_atom_type_symbol
_atom_type_description
_atom_type_scat_dispersion_real
_atom_type_scat_dispersion_imag
_atom_type_scat_source
C C 0.0033 0.0016 'International Tables Vol C Tables 4.2.6.8 and 6.1.1.4'
H H 0.0000 0.0000 'International Tables Vol C Tables 4.2.6.8 and 6.1.1.4'
Cl Cl 0.1484 0.1585 'International Tables Vol C Tables 4.2.6.8 and 6.1.1.4'
N N 0.0061 0.0033 'International Tables Vol C Tables 4.2.6.8 and 6.1.1.4'
O O 0.0106 0.0060 'International Tables Vol C Tables 4.2.6.8 and 6.1.1.4'

loop_
_geom_angle_atom_site_label_1
_geom_angle_atom_site_label_2
_geom_angle_atom_site_label_3
_geom_angle
_geom_angle_site_symmetry_1
_geom_angle_site_symmetry_3
C17 O1 C16 60.7(3) . .
C3 O5 C24 113.3(4) . .
C20 N1 H1 106.8 . .
C23 N1 H1 106.8 . .
C23 N1 C20 114.5(4) . .
C22 N1 H1 106.8 . .
C22 N1 C20 111.2(4) . .
C22 N1 C23 110.2(4) . .
C8 C14 H14 105.5 . .
C8 C14 C13 114.1(3) . .
C8 C14 C15 121.0(3) . .
C13 C14 H14 105.5 . .
C15 C14 H14 105.5 . .
C15 C14 C13 103.9(3) . .
C4 C5 C10 116.9(3) . .
C6 C5 C10 122.4(4) . .
C6 C5 C4 120.7(4) . .
C14 C8 H8 109.3 . .
C14 C8 C9 109.1(3) . .
C14 C8 C7 110.9(3) . .
C9 C8 H8 109.3 . .
C7 C8 H8 109.3 . .
C7 C8 C9 109.0(3) . .
H19A C19 H19B 109.5 . .
H19A C19 H19C 109.5 . .
H19B C19 H19C 109.5 . .
C10 C19 H19A 109.5 . .
C10 C19 H19B 109.5 . .
C10 C19 H19C 109.5 . .
C8 C9 H9 106.0 . .
C8 C9 C10 112.5(3) . .
C8 C9 C11 112.8(3) . .
C10 C9 H9 106.0 . .
C11 C9 H9 106.0 . .
C11 C9 C10 112.6(3) . .
C5 C10 C19 108.4(3) . .
C5 C10 C9 110.2(3) . .
C5 C10 C1 107.9(3) . .
C19 C10 C9 111.9(3) . .
C19 C10 C1 109.4(3) . .
C9 C10 C1 108.9(3) . .
C17 C13 C14 101.8(3) . .
C17 C13 C18 106.0(3) . .
C12 C13 C14 107.5(3) . .
C12 C13 C17 117.8(3) . .
C12 C13 C18 111.1(3) . .
C18 C13 C14 112.4(3) . .
C5 C4 H4A 109.2 . .
C5 C4 H4B 109.2 . .
C5 C4 C3 112.1(3) . .
H4A C4 H4B 107.9 . .
C3 C4 H4A 109.2 . .
C3 C4 H4B 109.2 . .
O1 C17 C13 114.5(3) . .
O1 C17 C16 59.7(3) . .
O1 C17 C20 115.2(4) . .
C16 C17 C13 106.0(3) . .
C16 C17 C20 129.2(4) . .
C20 C17 C13 118.6(3) . .
C14 C15 H15A 111.4 . .
C14 C15 H15B 111.4 . .
H15A C15 H15B 109.3 . .
C16 C15 C14 101.8(3) . .
C16 C15 H15A 111.4 . .
C16 C15 H15B 111.4 . .
O1 C16 C17 59.6(3) . .
O1 C16 C15 113.2(4) . .
O1 C16 H16 119.8 . .
C17 C16 C15 110.2(4) . .
C17 C16 H16 119.8 . .
C15 C16 H16 119.8 . .
C5 C6 H6 117.6 . .
C5 C6 C7 124.8(4) . .
C7 C6 H6 117.6 . .
C13 C12 H12A 109.7 . .
C13 C12 H12B 109.7 . .
H12A C12 H12B 108.2 . .
C11 C12 C13 110.0(3) . .
C11 C12 H12A 109.7 . .
C11 C12 H12B 109.7 . .
C8 C7 H7A 108.9 . .
C8 C7 H7B 108.9 . .
C6 C7 C8 113.3(3) . .
C6 C7 H7A 108.9 . .
C6 C7 H7B 108.9 . .
H7A C7 H7B 107.7 . .
C13 C18 H18A 109.5 . .
C13 C18 H18B 109.5 . .
C13 C18 H18C 109.5 . .
H18A C18 H18B 109.5 . .
H18A C18 H18C 109.5 . .
H18B C18 H18C 109.5 . .
C9 C11 H11A 108.7 . .
C9 C11 H11B 108.7 . .
C12 C11 C9 114.4(3) . .
C12 C11 H11A 108.7 . .
C12 C11 H11B 108.7 . .
H11A C11 H11B 107.6 . .
N1 C20 H20 106.7 . .
N1 C20 C21 111.3(4) . .
C17 C20 N1 113.0(4) . .
C17 C20 H20 106.7 . .
C17 C20 C21 112.0(4) . .
C21 C20 H20 106.7 . .
H3A O3 H3B 109.5 . .
C10 C1 H1A 108.6 . .
C10 C1 H1B 108.6 . .
H1A C1 H1B 107.6 . .
C2 C1 C10 114.7(3) . .
C2 C1 H1A 108.6 . .
C2 C1 H1B 108.6 . .
O5 C3 C4 106.3(3) . .
O5 C3 H3 109.2 . .
O5 C3 C2 112.7(4) . .
C4 C3 H3 109.2 . .
C2 C3 C4 110.2(3) . .
C2 C3 H3 109.2 . .
C1 C2 H2A 109.7 . .
C1 C2 H2B 109.7 . .
C3 C2 C1 110.0(3) . .
C3 C2 H2A 109.7 . .
C3 C2 H2B 109.7 . .
H2A C2 H2B 108.2 . .
H4C O4 H4D 109.5 . .
C20 C21 H21A 109.5 . .
C20 C21 H21B 109.5 . .
C20 C21 H21C 109.5 . .
H21A C21 H21B 109.5 . .
H21A C21 H21C 109.5 . .
H21B C21 H21C 109.5 . .
N1 C23 H23A 109.5 . .
N1 C23 H23B 109.5 . .
N1 C23 H23C 109.5 . .
H23A C23 H23B 109.5 . .
H23A C23 H23C 109.5 . .
H23B C23 H23C 109.5 . .
O5 C24 H24A 109.5 . .
O5 C24 H24B 109.5 . .
O5 C24 H24C 109.5 . .
H24A C24 H24B 109.5 . .
H24A C24 H24C 109.5 . .
H24B C24 H24C 109.5 . .
N1 C22 H22A 109.5 . .
N1 C22 H22B 109.5 . .
N1 C22 H22C 109.5 . .
H22A C22 H22B 109.5 . .
H22A C22 H22C 109.5 . .
H22B C22 H22C 109.5 . .
H2C O2 H2D 109.5 . .

loop_
_geom_bond_atom_site_label_1
_geom_bond_atom_site_label_2
_geom_bond_distance
_geom_bond_site_symmetry_2
O1 C17 1.459(5) .
O1 C16 1.461(5) .
O5 C3 1.432(5) .
O5 C24 1.439(6) .
N1 H1 1.0000 .
N1 C20 1.523(6) .
N1 C23 1.493(7) .
N1 C22 1.488(6) .
C14 H14 1.0000 .
C14 C8 1.518(6) .
C14 C13 1.542(5) .
C14 C15 1.533(5) .
C5 C10 1.534(5) .
C5 C4 1.503(6) .
C5 C6 1.335(6) .
C8 H8 1.0000 .
C8 C9 1.540(5) .
C8 C7 1.527(5) .
C19 H19A 0.9800 .
C19 H19B 0.9800 .
C19 H19C 0.9800 .
C19 C10 1.539(6) .
C9 H9 1.0000 .
C9 C10 1.547(6) .
C9 C11 1.541(5) .
C10 C1 1.556(5) .
C13 C17 1.535(6) .
C13 C12 1.532(5) .
C13 C18 1.539(6) .
C4 H4A 0.9900 .
C4 H4B 0.9900 .
C4 C3 1.527(6) .
C17 C16 1.476(6) .
C17 C20 1.509(6) .
C15 H15A 0.9900 .
C15 H15B 0.9900 .
C15 C16 1.503(6) .
C16 H16 1.0000 .
C6 H6 0.9500 .
C6 C7 1.503(6) .
C12 H12A 0.9900 .
C12 H12B 0.9900 .
C12 C11 1.530(6) .
C7 H7A 0.9900 .
C7 H7B 0.9900 .
C18 H18A 0.9800 .
C18 H18B 0.9800 .
C18 H18C 0.9800 .
C11 H11A 0.9900 .
C11 H11B 0.9900 .
C20 H20 1.0000 .
C20 C21 1.525(6) .
O3 H3A 0.8699 .
O3 H3B 0.8698 .
C1 H1A 0.9900 .
C1 H1B 0.9900 .
C1 C2 1.523(6) .
C3 H3 1.0000 .
C3 C2 1.522(6) .
C2 H2A 0.9900 .
C2 H2B 0.9900 .
O4 H4C 0.8697 .
O4 H4D 0.8701 .
C21 H21A 0.9800 .
C21 H21B 0.9800 .
C21 H21C 0.9800 .
C23 H23A 0.9800 .
C23 H23B 0.9800 .
C23 H23C 0.9800 .
C24 H24A 0.9800 .
C24 H24B 0.9800 .
C24 H24C 0.9800 .
C22 H22A 0.9800 .
C22 H22B 0.9800 .
C22 H22C 0.9800 .
O2 H2C 0.8701 .
O2 H2D 0.8700 .
